data_7110825
loop_
_publ_author_name
'Christensen, Christian A.'
'Bryce, Martin R.'
'Batsanov, Andrei S.'
'Becher, Jan'

_publ_section_title
;
 A novel hexakis(tetrathiafulvalene) derivative: synthesis, structure and
 electrochemical properties
;
_journal_issue 5
_journal_name_full 'Chemical Communications'
_journal_page_first 331
_journal_paper_doi 10.1039/a909882h
_journal_year 2000
_chemical_formula_sum 'C66 H66 S48'
_chemical_formula_weight 2398.07
_chemical_melting_point 487.6(5)
_chemical_name_systematic
; 
 hexakis{[tris(methylthio)tetrathiafulvalenyl]thiomethyl}benzene 
;
_space_group_IT_number 2
_symmetry_cell_setting triclinic
_symmetry_space_group_name_Hall '-P 1'
_symmetry_space_group_name_H-M 'P -1'
_atom_sites_solution_hydrogens geom
_atom_sites_solution_primary direct
_atom_sites_solution_secondary difmap
_audit_creation_method SHELXL-97
_cell_angle_alpha 69.56(1)
_cell_angle_beta 76.88(1)
_cell_angle_gamma 77.89(1)
_cell_formula_units_Z 1
_cell_length_a 10.799(3)
_cell_length_b 15.117(1)
_cell_length_c 16.732(5)
_cell_measurement_reflns_used 925
_cell_measurement_temperature 120(2)
_cell_measurement_theta_max 27.6
_cell_measurement_theta_min 12.0
_cell_volume 2467.1(10)
_computing_cell_refinement 'Bruker SMART'
_computing_data_collection 'Bruker SMART'
_computing_data_reduction 'Bruker SHELXTL'
_computing_molecular_graphics 'Bruker SHELXTL'
_computing_publication_material 'Bruker SHELXTL'
_computing_structure_refinement 'SHELXL-97 (Sheldrick, 1997)'
_computing_structure_solution 'SHELXS-97 (Sheldrick, 1990)'
_diffrn_ambient_temperature 120(2)
_diffrn_detector_area_resol_mean 8
_diffrn_measured_fraction_theta_full 0.999
_diffrn_measured_fraction_theta_max 0.999
_diffrn_measurement_device_type 'SMART 1K CCD area detector'
_diffrn_measurement_method '\w scans'
_diffrn_radiation_monochromator graphite
_diffrn_radiation_source 'fine-focus sealed tube'
_diffrn_radiation_type MoK\a
_diffrn_radiation_wavelength 0.71073
_diffrn_reflns_av_R_equivalents 0.0168
_diffrn_reflns_av_sigmaI/netI 0.0150
_diffrn_reflns_limit_h_max 12
_diffrn_reflns_limit_h_min -12
_diffrn_reflns_limit_k_max 17
_diffrn_reflns_limit_k_min -16
_diffrn_reflns_limit_l_max 19
_diffrn_reflns_limit_l_min -19
_diffrn_reflns_number 22999
_diffrn_reflns_theta_full 25.00
_diffrn_reflns_theta_max 25.00
_diffrn_reflns_theta_min 1.62
_diffrn_standards_decay_% 0
_exptl_absorpt_coefficient_mu 1.068
_exptl_absorpt_correction_T_max 0.7197
_exptl_absorpt_correction_T_min 0.5907
_exptl_absorpt_correction_type multi-scan
_exptl_absorpt_process_details 'SADABS (G.M.Sheldrick, 1998); R(int)=0.064 before correction'
_exptl_crystal_colour orange
_exptl_crystal_density_diffrn 1.614
_exptl_crystal_density_method 'not measured'
_exptl_crystal_description block
_exptl_crystal_F_000 1230
_exptl_crystal_size_max 0.50
_exptl_crystal_size_mid 0.45
_exptl_crystal_size_min 0.17
_refine_diff_density_max 0.704
_refine_diff_density_min -0.348
_refine_diff_density_rms 0.060
_refine_ls_extinction_method none
_refine_ls_goodness_of_fit_ref 1.041
_refine_ls_hydrogen_treatment constr
_refine_ls_matrix_type full
_refine_ls_number_parameters 541
_refine_ls_number_reflns 8659
_refine_ls_number_restraints 1
_refine_ls_restrained_S_all 1.041
_refine_ls_R_factor_all 0.0331
_refine_ls_R_factor_gt 0.0277
_refine_ls_shift/su_max 0.018
_refine_ls_shift/su_mean 0.000
_refine_ls_structure_factor_coef Fsqd
_refine_ls_weighting_details 'calc w=1/[\s^2^(Fo^2^)+(0.0383P)^2^+2.4160P] where P=(Fo^2^+2Fc^2^)/3'
_refine_ls_weighting_scheme calc
_refine_ls_wR_factor_gt 0.0708
_refine_ls_wR_factor_ref 0.0756
_reflns_number_gt 7731
_reflns_number_total 8659
_reflns_threshold_expression >2sigma(I)
_cod_data_source_file a909882hsup1.cif
_cod_data_source_block 3
_cod_depositor_comments
;
The following automatic conversions were performed:

'_chemical_melting_point' value '214-215 deg.C' was changed to
'487.6(5)' - it was converted from degrees Celsius(C) to Kelvins(K),
the average value was taken and precision was
estimated.

'_symmetry_cell_setting' value 'Triclinic' changed to
'triclinic' according to
/home/saulius/struct/CIF-dictionaries/cif_core.dic dictionary named
'cif_core.dic' version 2.4.2 from
2011-04-26.

'_exptl_absorpt_correction_type' value 'multiscan'
changed to 'multi-scan' according to
/home/saulius/struct/CIF-dictionaries/cif_core.dic dictionary named
'cif_core.dic' version 2.4.2 from 2011-04-26.

Automatic conversion script
Id: cif_fix_values 1891 2012-01-12 08:04:46Z andrius 
;
_cod_original_cell_volume 2467(1)
_cod_original_sg_symbol_H-M P-1
_cod_database_code 7110825

loop_
_symmetry_equiv_pos_as_xyz
'x, y, z'
'-x, -y, -z'

loop_
_atom_site_label
_atom_site_type_symbol
_atom_site_fract_x
_atom_site_fract_y
_atom_site_fract_z
_atom_site_U_iso_or_equiv
_atom_site_adp_type
_atom_site_occupancy
_atom_site_symmetry_multiplicity
_atom_site_calc_flag
_atom_site_refinement_flags
_atom_site_disorder_assembly
_atom_site_disorder_group
S11 S 0.26279(5) 0.42465(4) 0.44496(4) 0.02500(12) Uani 1 1 d . . .
S12 S 0.18695(6) 0.24530(4) 0.57184(4) 0.02946(14) Uani 1 1 d . . .
S13 S 0.09025(6) 0.54292(4) 0.57430(4) 0.02663(13) Uani 1 1 d . A .
S14 S -0.00811(6) 0.36541(4) 0.69052(4) 0.03118(14) Uani 1 1 d . . .
S15 S 0.50650(5) 0.32693(4) 0.36198(4) 0.02471(12) Uani 1 1 d . . .
S16 S 0.42354(7) 0.12368(4) 0.50791(5) 0.03713(15) Uani 1 1 d . . .
S17 S -0.00086(6) 0.64773(4) 0.70393(4) 0.03317(14) Uani 1 1 d . A .
S18 S -0.12741(6) 0.44794(5) 0.83517(4) 0.03939(16) Uani 1 1 d . . .
S21 S 0.68740(6) 0.78386(4) 0.10195(3) 0.02650(13) Uani 1 1 d . . .
S22 S 0.75210(6) 0.65188(4) -0.00034(3) 0.02715(13) Uani 1 1 d . . .
S23 S 0.82237(6) 0.94782(4) -0.06917(3) 0.02619(13) Uani 1 1 d . . .
S24 S 0.90582(6) 0.80341(4) -0.15953(3) 0.02540(13) Uani 1 1 d . B .
S25 S 0.69427(5) 0.62724(4) 0.27298(3) 0.02089(12) Uani 1 1 d . . .
S26 S 0.74684(6) 0.47578(4) 0.15732(4) 0.02732(13) Uani 1 1 d . . .
S27 S 0.97972(7) 1.09142(5) -0.20606(4) 0.04029(16) Uani 1 1 d D . .
S28 S 1.08011(6) 0.92212(4) -0.30485(4) 0.03146(14) Uani 1 1 d . B .
S31 S 0.35818(6) 0.90364(4) 0.23318(3) 0.02600(13) Uani 1 1 d . . .
S32 S 0.27420(6) 1.03942(4) 0.33307(4) 0.02571(13) Uani 1 1 d . . .
S33 S 0.52802(6) 1.06141(4) 0.08153(4) 0.03137(14) Uani 1 1 d . . .
S34 S 0.42800(6) 1.19648(4) 0.18187(4) 0.03099(14) Uani 1 1 d . C .
S35 S 0.27642(5) 0.73617(4) 0.38451(3) 0.02160(12) Uani 1 1 d . . .
S36 S 0.17938(6) 0.89550(4) 0.49775(4) 0.03011(14) Uani 1 1 d . . .
S37 S 0.72309(7) 1.18089(5) -0.04150(4) 0.03976(16) Uani 1 1 d . . .
S38 S 0.61364(7) 1.33477(5) 0.07180(5) 0.03880(16) Uani 1 1 d . C .
C1 C 0.55961(19) 0.43968(14) 0.45021(13) 0.0173(4) Uani 1 1 d . . .
C2 C 0.52318(19) 0.53746(14) 0.40915(13) 0.0169(4) Uani 1 1 d . . .
C3 C 0.46684(19) 0.59785(14) 0.45907(13) 0.0170(4) Uani 1 1 d . . .
C11 C 0.1717(2) 0.37029(16) 0.54527(15) 0.0240(5) Uani 1 1 d . . .
C12 C 0.3730(2) 0.31917(16) 0.44545(14) 0.0235(5) Uani 1 1 d . . .
C13 C 0.3369(2) 0.23680(16) 0.50342(15) 0.0257(5) Uani 1 1 d . . .
C14 C 0.0960(2) 0.41919(16) 0.59589(15) 0.0252(5) Uani 1 1 d . . .
C15 C 0.0137(2) 0.54152(17) 0.67971(15) 0.0270(5) Uani 1 1 d . . .
C16 C -0.0313(2) 0.46093(17) 0.73287(16) 0.0291(5) Uani 1 1 d . A .
C17 C 0.6230(2) 0.37398(15) 0.39781(13) 0.0196(4) Uani 1 1 d . . .
H171 H 0.6774 0.3197 0.4329 0.025 Uiso 1 1 d R . .
H172 H 0.6798 0.4090 0.3461 0.025 Uiso 1 1 d R . .
C18 C 0.3868(3) 0.05732(19) 0.6220(2) 0.0464(7) Uani 1 1 d . . .
H181 H 0.4075 0.0910 0.6567 0.065(6) Uiso 1 1 d R . .
H182 H 0.4377 -0.0063 0.6334 0.065(6) Uiso 1 1 d R . .
H183 H 0.2951 0.0511 0.6374 0.065(6) Uiso 1 1 d R . .
C19 C -0.1614(2) 0.70056(18) 0.68262(18) 0.0343(6) Uani 1 1 d . . .
H191 H -0.1659 0.7084 0.6226 0.056(5) Uiso 1 1 d R A .
H192 H -0.1820 0.7630 0.6916 0.056(5) Uiso 1 1 d R . .
H193 H -0.2232 0.6590 0.7220 0.056(5) Uiso 1 1 d R . .
C20A C -0.0493(3) 0.3385(2) 0.9025(2) 0.0398(9) Uani 0.850(7) 1 d P A 1
H201 H -0.0380 0.2881 0.8762 0.060 Uiso 0.850(7) 1 d PR A 1
H202 H -0.1026 0.3198 0.9599 0.060 Uiso 0.850(7) 1 d PR A 1
H203 H 0.0348 0.3483 0.9081 0.060 Uiso 0.850(7) 1 d PR A 1
C20B C -0.2844(18) 0.4322(13) 0.8026(12) 0.041(5) Uiso 0.150(7) 1 d P A 2
C21 C 0.7613(2) 0.76603(15) 0.00196(13) 0.0236(5) Uani 1 1 d . . .
C22 C 0.7090(2) 0.66011(15) 0.16016(13) 0.0213(4) Uani 1 1 d . . .
C23 C 0.7387(2) 0.59944(15) 0.11323(13) 0.0225(5) Uani 1 1 d . . .
C24 C 0.8228(2) 0.82990(15) -0.06508(13) 0.0220(4) Uani 1 1 d . . .
C25 C 0.9360(2) 0.97605(16) -0.16553(14) 0.0257(5) Uani 1 1 d . B .
C26 C 0.9755(2) 0.90927(16) -0.20583(14) 0.0248(5) Uani 1 1 d . . .
C27 C 0.5413(2) 0.57779(14) 0.31127(12) 0.0185(4) Uani 1 1 d . . .
H271 H 0.4692 0.6285 0.2932 0.024 Uiso 1 1 d R . .
H272 H 0.5435 0.5270 0.2861 0.024 Uiso 1 1 d R . .
C28 C 0.8858(2) 0.43455(16) 0.08995(15) 0.0293(5) Uani 1 1 d . . .
H281 H 0.8745 0.4627 0.0292 0.046(5) Uiso 1 1 d R . .
H282 H 0.8961 0.3649 0.1062 0.046(5) Uiso 1 1 d R . .
H283 H 0.9625 0.4537 0.0976 0.046(5) Uiso 1 1 d R . .
C29A C 1.1331(5) 1.0673(7) -0.1706(4) 0.072(2) Uani 0.57 1 d PD B 1
H291 H 1.1698 1.1268 -0.1892 0.108 Uiso 0.57 1 d PR B 1
H292 H 1.1918 1.0214 -0.1958 0.108 Uiso 0.57 1 d PR B 1
H293 H 1.1206 1.0409 -0.1073 0.108 Uiso 0.57 1 d PR B 1
C29B C 1.0905(8) 1.0790(10) -0.1353(5) 0.072(2) Uani 0.43 1 d PD B 2
H294 H 1.1233 1.1396 -0.1506 0.108 Uiso 0.43 1 d PR B 2
H295 H 1.1625 1.0284 -0.1400 0.108 Uiso 0.43 1 d PR B 2
H296 H 1.0438 1.0631 -0.0757 0.108 Uiso 0.43 1 d PR B 2
C30 C 1.2126(3) 0.8291(2) -0.27185(18) 0.0430(7) Uani 1 1 d . . .
H301 H 1.2431 0.8379 -0.2246 0.055(5) Uiso 1 1 d R B .
H302 H 1.2828 0.8325 -0.3212 0.055(5) Uiso 1 1 d R . .
H303 H 1.1834 0.7666 -0.2521 0.055(5) Uiso 1 1 d R . .
C31 C 0.3652(2) 1.01693(15) 0.23827(14) 0.0237(5) Uani 1 1 d . . .
C32 C 0.2849(2) 0.85915(15) 0.34218(13) 0.0210(4) Uani 1 1 d . . .
C33 C 0.2479(2) 0.92070(15) 0.38769(14) 0.0223(4) Uani 1 1 d . . .
C34 C 0.4325(2) 1.08164(15) 0.17577(14) 0.0253(5) Uani 1 1 d . . .
C35 C 0.5985(2) 1.16697(17) 0.04832(16) 0.0293(5) Uani 1 1 d . C .
C36 C 0.5531(2) 1.22820(16) 0.09354(15) 0.0281(5) Uani 1 1 d . . .
C37 C 0.4377(2) 0.70362(14) 0.41515(13) 0.0185(4) Uani 1 1 d . . .
H371 H 0.5030 0.7231 0.3626 0.024 Uiso 1 1 d R . .
H372 H 0.4429 0.7383 0.4545 0.024 Uiso 1 1 d R . .
C38 C 0.0265(2) 0.86335(18) 0.49921(17) 0.0353(6) Uani 1 1 d . . .
H381 H -0.0144 0.9106 0.4520 0.059(6) Uiso 1 1 d R . .
H382 H -0.0292 0.8617 0.5547 0.059(6) Uiso 1 1 d R . .
H383 H 0.0403 0.8003 0.4918 0.059(6) Uiso 1 1 d R . .
C39A C 0.6476(3) 1.2690(2) -0.1253(2) 0.0407(9) Uani 0.842(7) 1 d P C 1
H391 H 0.5734 1.2461 -0.1323 0.061 Uiso 0.842(7) 1 d PR C 1
H392 H 0.7091 1.2813 -0.1796 0.061 Uiso 0.842(7) 1 d PR C 1
H393 H 0.6188 1.3281 -0.1105 0.061 Uiso 0.842(7) 1 d PR C 1
C39B C 0.866(2) 1.1820(15) -0.0067(13) 0.052(6) Uiso 0.158(7) 1 d P C 2
C40 C 0.4755(3) 1.40815(18) 0.11278(18) 0.0361(6) Uani 1 1 d . . .
H401 H 0.4017 1.4098 0.0871 0.050(5) Uiso 1 1 d R C .
H402 H 0.4951 1.4731 0.0974 0.050(5) Uiso 1 1 d R . .
H403 H 0.4551 1.3812 0.1759 0.050(5) Uiso 1 1 d R . .

loop_
_atom_site_aniso_label
_atom_site_aniso_U_11
_atom_site_aniso_U_22
_atom_site_aniso_U_33
_atom_site_aniso_U_23
_atom_site_aniso_U_13
_atom_site_aniso_U_12
S11 0.0239(3) 0.0237(3) 0.0266(3) -0.0092(2) -0.0042(2) 0.0003(2)
S12 0.0285(3) 0.0264(3) 0.0343(3) -0.0133(2) 0.0018(2) -0.0071(2)
S13 0.0268(3) 0.0247(3) 0.0270(3) -0.0088(2) -0.0059(2) 0.0018(2)
S14 0.0278(3) 0.0310(3) 0.0369(3) -0.0171(3) 0.0038(2) -0.0079(2)
S15 0.0267(3) 0.0282(3) 0.0216(3) -0.0139(2) -0.0006(2) -0.0021(2)
S16 0.0435(4) 0.0239(3) 0.0428(4) -0.0157(3) -0.0020(3) 0.0009(3)
S17 0.0352(3) 0.0278(3) 0.0415(4) -0.0178(3) -0.0125(3) 0.0034(2)
S18 0.0347(3) 0.0443(4) 0.0368(4) -0.0193(3) 0.0070(3) -0.0034(3)
S21 0.0397(3) 0.0170(3) 0.0164(3) -0.0036(2) 0.0045(2) -0.0034(2)
S22 0.0448(3) 0.0190(3) 0.0147(3) -0.0034(2) -0.0007(2) -0.0063(2)
S23 0.0372(3) 0.0191(3) 0.0177(3) -0.0047(2) 0.0032(2) -0.0048(2)
S24 0.0344(3) 0.0194(3) 0.0170(3) -0.0049(2) 0.0031(2) -0.0019(2)
S25 0.0228(3) 0.0235(3) 0.0133(2) -0.0031(2) 0.0002(2) -0.0052(2)
S26 0.0374(3) 0.0166(3) 0.0211(3) -0.0031(2) 0.0047(2) -0.0047(2)
S27 0.0526(4) 0.0302(3) 0.0352(3) -0.0081(3) 0.0079(3) -0.0199(3)
S28 0.0307(3) 0.0332(3) 0.0194(3) -0.0025(2) 0.0043(2) -0.0004(2)
S31 0.0396(3) 0.0154(3) 0.0173(3) -0.0029(2) 0.0004(2) -0.0013(2)
S32 0.0352(3) 0.0163(3) 0.0205(3) -0.0048(2) 0.0016(2) -0.0012(2)
S33 0.0413(3) 0.0205(3) 0.0267(3) -0.0081(2) 0.0086(3) -0.0069(2)
S34 0.0399(3) 0.0203(3) 0.0280(3) -0.0089(2) 0.0080(3) -0.0069(2)
S35 0.0239(3) 0.0145(2) 0.0219(3) -0.0011(2) -0.0046(2) -0.0002(2)
S36 0.0375(3) 0.0305(3) 0.0191(3) -0.0071(2) 0.0038(2) -0.0087(2)
S37 0.0367(4) 0.0408(4) 0.0380(4) -0.0162(3) 0.0134(3) -0.0124(3)
S38 0.0401(4) 0.0324(3) 0.0459(4) -0.0170(3) 0.0073(3) -0.0173(3)
C1 0.0171(10) 0.0172(10) 0.0154(10) -0.0042(8) -0.0001(8) -0.0023(8)
C2 0.0167(10) 0.0167(10) 0.0143(9) -0.0022(8) -0.0016(8) -0.0021(8)
C3 0.0163(10) 0.0148(10) 0.0166(10) -0.0015(8) -0.0017(8) -0.0024(8)
C11 0.0217(11) 0.0251(11) 0.0275(12) -0.0101(9) -0.0064(9) -0.0024(9)
C12 0.0234(11) 0.0241(11) 0.0251(11) -0.0118(9) -0.0043(9) -0.0009(9)
C13 0.0259(12) 0.0255(12) 0.0294(12) -0.0141(10) -0.0047(9) -0.0018(9)
C14 0.0219(11) 0.0276(12) 0.0275(12) -0.0101(10) -0.0063(9) -0.0016(9)
C15 0.0231(11) 0.0277(12) 0.0318(12) -0.0136(10) -0.0067(10) 0.0027(9)
C16 0.0224(11) 0.0315(13) 0.0346(13) -0.0163(11) -0.0024(10) 0.0013(9)
C17 0.0213(10) 0.0181(10) 0.0162(10) -0.0047(8) -0.0002(8) -0.0008(8)
C18 0.0446(16) 0.0281(14) 0.0535(18) -0.0019(12) -0.0043(14) -0.0010(12)
C19 0.0322(13) 0.0292(13) 0.0424(15) -0.0181(11) -0.0064(11) 0.0054(10)
C20A 0.0365(18) 0.048(2) 0.0335(17) -0.0119(14) 0.0056(13) -0.0161(14)
C21 0.0321(12) 0.0195(11) 0.0151(10) -0.0046(8) 0.0000(9) -0.0006(9)
C22 0.0261(11) 0.0182(10) 0.0151(10) -0.0018(8) 0.0016(8) -0.0051(8)
C23 0.0287(12) 0.0179(10) 0.0157(10) -0.0013(8) 0.0004(9) -0.0037(9)
C24 0.0284(12) 0.0185(10) 0.0157(10) -0.0044(8) -0.0015(9) -0.0002(9)
C25 0.0307(12) 0.0230(11) 0.0191(11) -0.0021(9) 0.0002(9) -0.0072(9)
C26 0.0266(12) 0.0237(11) 0.0177(10) -0.0015(9) -0.0010(9) -0.0020(9)
C27 0.0215(10) 0.0175(10) 0.0133(10) -0.0024(8) -0.0004(8) -0.0031(8)
C28 0.0358(13) 0.0213(11) 0.0241(12) -0.0053(9) 0.0015(10) 0.0000(9)
C29A 0.106(5) 0.095(4) 0.039(4) -0.019(4) -0.016(4) -0.065(4)
C29B 0.106(5) 0.095(4) 0.039(4) -0.019(4) -0.016(4) -0.065(4)
C30 0.0371(15) 0.0453(16) 0.0326(14) -0.0069(12) 0.0036(12) 0.0044(12)
C31 0.0302(12) 0.0173(10) 0.0197(11) -0.0052(9) -0.0012(9) 0.0009(9)
C32 0.0251(11) 0.0157(10) 0.0171(10) -0.0002(8) -0.0049(8) 0.0007(8)
C33 0.0256(11) 0.0175(10) 0.0188(10) -0.0005(8) -0.0038(9) -0.0016(8)
C34 0.0318(12) 0.0173(11) 0.0228(11) -0.0050(9) -0.0009(9) -0.0008(9)
C35 0.0302(12) 0.0245(12) 0.0295(12) -0.0078(10) 0.0032(10) -0.0059(10)
C36 0.0290(12) 0.0243(12) 0.0274(12) -0.0053(9) 0.0003(10) -0.0067(9)
C37 0.0218(10) 0.0143(10) 0.0160(10) -0.0023(8) -0.0016(8) -0.0014(8)
C38 0.0279(13) 0.0337(14) 0.0341(14) -0.0039(11) 0.0024(10) -0.0031(10)
C39A 0.0438(19) 0.047(2) 0.0325(17) -0.0112(14) 0.0033(14) -0.0211(15)
C40 0.0456(15) 0.0261(13) 0.0397(14) -0.0121(11) -0.0086(12) -0.0073(11)

loop_
_atom_type_symbol
_atom_type_description
_atom_type_scat_dispersion_real
_atom_type_scat_dispersion_imag
_atom_type_scat_source
C C 0.0033 0.0016 'International Tables Vol C Tables 4.2.6.8 and 6.1.1.4'
H H 0.0000 0.0000 'International Tables Vol C Tables 4.2.6.8 and 6.1.1.4'
S S 0.1246 0.1234 'International Tables Vol C Tables 4.2.6.8 and 6.1.1.4'

loop_
_geom_angle_atom_site_label_1
_geom_angle_atom_site_label_2
_geom_angle_atom_site_label_3
_geom_angle
_geom_angle_site_symmetry_1
_geom_angle_site_symmetry_3
C11 S11 C12 93.82(11) . .
C11 S12 C13 93.87(11) . .
C15 S13 C14 94.56(11) . .
C14 S14 C16 94.74(11) . .
C12 S15 C17 103.82(10) . .
C13 S16 C18 102.07(12) . .
C15 S17 C19 100.27(11) . .
C16 S18 C20A 102.75(13) . .
C16 S18 C20B 95.9(6) . .
C20A S18 C20B 113.5(6) . .
C21 S21 C22 93.22(10) . .
C21 S22 C23 93.70(10) . .
C24 S23 C25 95.39(10) . .
C26 S24 C24 95.41(10) . .
C22 S25 C27 102.61(10) . .
C23 S26 C28 102.29(11) . .
C25 S27 C29B 100.2(4) . .
C25 S27 C29A 100.3(3) . .
C29B S27 C29A 22.7(3) . .
C26 S28 C30 101.00(12) . .
C31 S31 C32 94.89(10) . .
C33 S32 C31 95.11(10) . .
C34 S33 C35 94.56(11) . .
C36 S34 C34 95.02(11) . .
C32 S35 C37 94.65(10) . .
C33 S36 C38 101.77(12) . .
C35 S37 C39B 107.9(7) . .
C35 S37 C39A 102.54(14) . .
C39B S37 C39A 128.5(7) . .
C36 S38 C40 102.32(12) . .
C3 C1 C2 119.75(18) 2_666 .
C3 C1 C17 119.52(18) 2_666 .
C2 C1 C17 120.70(18) . .
C3 C2 C1 119.85(18) . .
C3 C2 C27 119.62(18) . .
C1 C2 C27 120.51(18) . .
C2 C3 C1 120.31(18) . 2_666
C2 C3 C37 119.68(18) . .
C1 C3 C37 119.99(18) 2_666 .
C14 C11 S11 123.35(18) . .
C14 C11 S12 123.31(18) . .
S11 C11 S12 113.33(12) . .
C13 C12 S15 124.92(17) . .
C13 C12 S11 116.33(17) . .
S15 C12 S11 118.05(13) . .
C12 C13 S16 123.79(18) . .
C12 C13 S12 116.89(17) . .
S16 C13 S12 119.11(13) . .
C11 C14 S14 122.81(18) . .
C11 C14 S13 123.59(18) . .
S14 C14 S13 113.59(12) . .
C16 C15 S17 126.14(19) . .
C16 C15 S13 117.40(18) . .
S17 C15 S13 116.43(14) . .
C15 C16 S18 125.26(19) . .
C15 C16 S14 116.78(18) . .
S18 C16 S14 117.49(14) . .
C1 C17 S15 113.38(14) . .
C24 C21 S22 122.32(17) . .
C24 C21 S21 124.80(17) . .
S22 C21 S21 112.83(12) . .
C23 C22 S25 125.69(16) . .
C23 C22 S21 116.91(16) . .
S25 C22 S21 117.38(12) . .
C22 C23 S26 124.50(16) . .
C22 C23 S22 116.43(16) . .
S26 C23 S22 118.68(13) . .
C21 C24 S23 123.70(17) . .
C21 C24 S24 122.24(17) . .
S23 C24 S24 113.99(12) . .
C26 C25 S27 124.80(17) . .
C26 C25 S23 116.97(17) . .
S27 C25 S23 118.04(13) . .
C25 C26 S28 125.86(18) . .
C25 C26 S24 117.10(17) . .
S28 C26 S24 116.82(13) . .
C2 C27 S25 108.00(14) . .
C34 C31 S31 123.70(17) . .
C34 C31 S32 122.41(17) . .
S31 C31 S32 113.89(12) . .
C33 C32 S35 125.17(17) . .
C33 C32 S31 117.42(16) . .
S35 C32 S31 117.25(12) . .
C32 C33 S32 117.16(16) . .
C32 C33 S36 127.32(17) . .
S32 C33 S36 115.50(13) . .
C31 C34 S34 121.44(17) . .
C31 C34 S33 124.08(18) . .
S34 C34 S33 114.47(12) . .
C36 C35 S37 126.23(19) . .
C36 C35 S33 117.63(18) . .
S37 C35 S33 116.14(13) . .
C35 C36 S38 124.00(18) . .
C35 C36 S34 117.13(18) . .
S38 C36 S34 118.84(14) . .
C3 C37 S35 111.28(14) . .

loop_
_geom_bond_atom_site_label_1
_geom_bond_atom_site_label_2
_geom_bond_distance
_geom_bond_site_symmetry_2
S11 C11 1.757(2) .
S11 C12 1.777(2) .
S12 C11 1.764(2) .
S12 C13 1.767(2) .
S13 C15 1.765(2) .
S13 C14 1.767(2) .
S14 C14 1.763(2) .
S14 C16 1.770(2) .
S15 C12 1.757(2) .
S15 C17 1.861(2) .
S16 C13 1.754(2) .
S16 C18 1.814(3) .
S17 C15 1.757(2) .
S17 C19 1.808(3) .
S18 C16 1.758(2) .
S18 C20A 1.806(3) .
S18 C20B 1.977(19) .
S21 C21 1.768(2) .
S21 C22 1.775(2) .
S22 C21 1.763(2) .
S22 C23 1.770(2) .
S23 C24 1.759(2) .
S23 C25 1.769(2) .
S24 C26 1.761(2) .
S24 C24 1.763(2) .
S25 C22 1.754(2) .
S25 C27 1.844(2) .
S26 C23 1.745(2) .
S26 C28 1.801(2) .
S27 C25 1.760(2) .
S27 C29B 1.806(5) .
S27 C29A 1.808(5) .
S28 C26 1.754(2) .
S28 C30 1.817(3) .
S31 C31 1.762(2) .
S31 C32 1.765(2) .
S32 C33 1.757(2) .
S32 C31 1.768(2) .
S33 C34 1.764(2) .
S33 C35 1.770(2) .
S34 C36 1.763(2) .
S34 C34 1.764(2) .
S35 C32 1.757(2) .
S35 C37 1.846(2) .
S36 C33 1.759(2) .
S36 C38 1.809(3) .
S37 C35 1.759(2) .
S37 C39B 1.77(2) .
S37 C39A 1.779(3) .
S38 C36 1.755(2) .
S38 C40 1.816(3) .
C1 C3 1.406(3) 2_666
C1 C2 1.408(3) .
C1 C17 1.508(3) .
C2 C3 1.404(3) .
C2 C27 1.516(3) .
C3 C1 1.406(3) 2_666
C3 C37 1.506(3) .
C11 C14 1.342(3) .
C12 C13 1.353(3) .
C15 C16 1.344(3) .
C21 C24 1.344(3) .
C22 C23 1.351(3) .
C25 C26 1.349(3) .
C31 C34 1.348(3) .
C32 C33 1.344(3) .
C35 C36 1.342(3) .

loop_
_geom_torsion_atom_site_label_1
_geom_torsion_atom_site_label_2
_geom_torsion_atom_site_label_3
_geom_torsion_atom_site_label_4
_geom_torsion
C2 C1 C17 S15 -85.4(2)
C1 C17 S15 C12 -31.78(17)
C17 S15 C12 C13 -108.4(2)
S15 C12 C13 S16 3.5(3)
C12 C13 S16 C18 150.1(2)
C3 C2 C27 S25 85.3(2)
C2 C27 S25 C22 174.59(14)
C27 S25 C22 C23 -73.0(2)
S25 C22 C23 S26 9.2(3)
C22 C23 S26 C28 -139.8(2)
C2 C3 C37 S35 88.3(2)
C3 C37 S35 C32 178.00(15)
C37 S35 C32 C33 -89.3(2)
S35 C32 C33 S36 -1.8(3)
C32 C33 S36 C38 -66.1(2)
